data_4073291
loop_
_publ_author_name
'Pilz, Maurice Frederic'
'Limberg, Christian'
'Lazarov, Boyan B.'
'Hultzsch, Kai C.'
'Ziemer, Burkhard'

_publ_section_title
;
 Dinuclear Zinc Complexes Based on Parallel \b-Diiminato Binding
 Sites:&#x00A0; Syntheses, Structures, and Properties as CO2/Epoxide
 Copolymerization Catalysts
;
_journal_issue 15
_journal_name_full Organometallics
_journal_page_first 3668
_journal_paper_doi 10.1021/om070221e
_journal_volume 26
_journal_year 2007
_chemical_formula_sum 'C73 H86 F8 N4 O5 Zn2'
_chemical_formula_weight 1382.20
_chemical_name_systematic
; 
 ? 
;
_space_group_IT_number 14
_symmetry_cell_setting monoclinic
_symmetry_space_group_name_Hall '-P 2yn'
_symmetry_space_group_name_H-M 'P 1 21/n 1'
_atom_sites_solution_hydrogens geom
_atom_sites_solution_primary direct
_atom_sites_solution_secondary difmap
_audit_creation_method SHELXL-97
_cell_angle_alpha 90.00
_cell_angle_beta 91.216(13)
_cell_angle_gamma 90.00
_cell_formula_units_Z 4
_cell_length_a 15.9550(18)
_cell_length_b 18.698(3)
_cell_length_c 22.696(2)
_cell_measurement_temperature 180(2)
_cell_volume 6769.3(15)
_computing_structure_refinement 'SHELXL-97 (Sheldrick, 1997)'
_computing_structure_solution 'SHELXS-97 (Sheldrick, 1990)'
_diffrn_ambient_temperature 180(2)
_diffrn_measured_fraction_theta_full 0.971
_diffrn_measured_fraction_theta_max 0.971
_diffrn_radiation_monochromator graphite
_diffrn_radiation_source 'fine-focus sealed tube'
_diffrn_radiation_type MoK\a
_diffrn_radiation_wavelength 0.71073
_diffrn_reflns_av_R_equivalents 0.0496
_diffrn_reflns_av_sigmaI/netI 0.0590
_diffrn_reflns_limit_h_max 19
_diffrn_reflns_limit_h_min -19
_diffrn_reflns_limit_k_max 22
_diffrn_reflns_limit_k_min -22
_diffrn_reflns_limit_l_max 23
_diffrn_reflns_limit_l_min -26
_diffrn_reflns_number 44805
_diffrn_reflns_theta_full 25.25
_diffrn_reflns_theta_max 25.25
_diffrn_reflns_theta_min 2.10
_exptl_absorpt_coefficient_mu 0.784
_exptl_absorpt_correction_T_max 0.7656
_exptl_absorpt_correction_T_min 0.6953
_exptl_crystal_density_diffrn 1.356
_exptl_crystal_density_method 'not measured'
_exptl_crystal_F_000 2896
_exptl_crystal_size_max 0.50
_exptl_crystal_size_mid 0.44
_exptl_crystal_size_min 0.36
_refine_diff_density_max 0.732
_refine_diff_density_min -0.623
_refine_diff_density_rms 0.068
_refine_ls_extinction_coef 0.00059(16)
_refine_ls_extinction_expression Fc^*^=kFc[1+0.001xFc^2^\l^3^/sin(2\q)]^-1/4^
_refine_ls_extinction_method SHELXL
_refine_ls_goodness_of_fit_ref 0.923
_refine_ls_hydrogen_treatment mixed
_refine_ls_matrix_type full
_refine_ls_number_parameters 840
_refine_ls_number_reflns 11915
_refine_ls_number_restraints 13
_refine_ls_restrained_S_all 0.922
_refine_ls_R_factor_all 0.0681
_refine_ls_R_factor_gt 0.0433
_refine_ls_shift/su_max 0.002
_refine_ls_shift/su_mean 0.000
_refine_ls_structure_factor_coef Fsqd
_refine_ls_weighting_details 'calc w=1/[\s^2^(Fo^2^)+(0.0702P)^2^+0.0000P] where P=(Fo^2^+2Fc^2^)/3'
_refine_ls_weighting_scheme calc
_refine_ls_wR_factor_gt 0.1039
_refine_ls_wR_factor_ref 0.1118
_reflns_number_gt 8213
_reflns_number_total 11915
_reflns_threshold_expression >2sigma(I)
_cod_data_source_file om070221e-file003.cif
_cod_data_source_block d:\x-data\pilz38
_cod_depositor_comments
;
The following automatic conversions were performed:

'_symmetry_cell_setting' value 'Monoclinic' changed to 'monoclinic'
according to /home/saulius/struct/CIF-dictionaries/cif_core.dic
dictionary named 'cif_core.dic' version 2.4.1 from 2010-06-29.

Automatic conversion script
Id: cif_fix_values 1715 2011-07-08 13:25:40Z adriana 
;
_cod_original_cell_volume 6769.5(16)
_cod_original_sg_symbol_H-M 'P 21/n'
_cod_database_code 4073291

loop_
_symmetry_equiv_pos_as_xyz
'x, y, z'
'-x+1/2, y+1/2, -z+1/2'
'-x, -y, -z'
'x-1/2, -y-1/2, z-1/2'

loop_
_atom_site_label
_atom_site_type_symbol
_atom_site_fract_x
_atom_site_fract_y
_atom_site_fract_z
_atom_site_U_iso_or_equiv
_atom_site_adp_type
_atom_site_occupancy
_atom_site_symmetry_multiplicity
_atom_site_calc_flag
_atom_site_refinement_flags
_atom_site_disorder_assembly
_atom_site_disorder_group
C1 C 0.87474(16) 0.19502(14) 0.33324(13) 0.0152(6) Uani 1 1 d . . .
C2 C 0.79616(16) 0.21431(14) 0.35590(13) 0.0155(6) Uani 1 1 d . . .
C3 C 0.78202(17) 0.19877(15) 0.41479(13) 0.0188(6) Uani 1 1 d . . .
H3 H 0.7294 0.2116 0.4306 0.023 Uiso 1 1 calc R . .
C4 C 0.84038(17) 0.16569(15) 0.45170(13) 0.0192(6) Uani 1 1 d . . .
C5 C 0.91779(17) 0.14983(15) 0.42758(13) 0.0193(6) Uani 1 1 d . . .
H5 H 0.9597 0.1286 0.4522 0.023 Uiso 1 1 calc R . .
C6 C 0.93655(16) 0.16362(14) 0.36903(13) 0.0157(6) Uani 1 1 d . . .
C7 C 1.02338(16) 0.14649(15) 0.34597(14) 0.0191(6) Uani 1 1 d . . .
C8 C 1.02443(16) 0.15328(15) 0.27954(13) 0.0175(6) Uani 1 1 d . . .
C9 C 1.09642(17) 0.13403(15) 0.24906(14) 0.0203(6) Uani 1 1 d . . .
H9 H 1.1425 0.1146 0.2709 0.024 Uiso 1 1 calc R . .
C10 C 1.10370(16) 0.14193(15) 0.18875(14) 0.0195(6) Uani 1 1 d . . .
C11 C 1.03381(16) 0.16868(15) 0.15804(14) 0.0190(6) Uani 1 1 d . . .
H11 H 1.0364 0.1734 0.1164 0.023 Uiso 1 1 calc R . .
C12 C 0.95970(16) 0.18896(15) 0.18602(13) 0.0174(6) Uani 1 1 d . . .
C13 C 0.95766(16) 0.18174(14) 0.24710(13) 0.0157(6) Uani 1 1 d . . .
C14 C 0.82386(18) 0.14759(17) 0.51615(14) 0.0249(7) Uani 1 1 d . . .
C15 C 0.8414(3) 0.0679(2) 0.52749(19) 0.0486(11) Uani 1 1 d . . .
H15A H 0.9001 0.0573 0.5189 0.058 Uiso 1 1 calc R . .
H15B H 0.8046 0.0389 0.5020 0.058 Uiso 1 1 calc R . .
H15C H 0.8307 0.0567 0.5688 0.058 Uiso 1 1 calc R . .
C16 C 0.7327(2) 0.1623(2) 0.53241(16) 0.0353(8) Uani 1 1 d . . .
H16A H 0.6951 0.1337 0.5072 0.042 Uiso 1 1 calc R . .
H16B H 0.7202 0.2132 0.5266 0.042 Uiso 1 1 calc R . .
H16C H 0.7245 0.1496 0.5738 0.042 Uiso 1 1 calc R . .
C17 C 0.8809(2) 0.1931(2) 0.55632(17) 0.0459(10) Uani 1 1 d . . .
H17A H 0.8689 0.2439 0.5496 0.055 Uiso 1 1 calc R . .
H17B H 0.9397 0.1833 0.5475 0.055 Uiso 1 1 calc R . .
H17C H 0.8707 0.1811 0.5976 0.055 Uiso 1 1 calc R . .
C18 C 1.0496(2) 0.07046(18) 0.36520(16) 0.0332(8) Uani 1 1 d . . .
H18A H 1.0089 0.0358 0.3495 0.040 Uiso 1 1 calc R . .
H18B H 1.0513 0.0677 0.4083 0.040 Uiso 1 1 calc R . .
H18C H 1.1053 0.0596 0.3500 0.040 Uiso 1 1 calc R . .
C19 C 1.08564(18) 0.20168(19) 0.37244(16) 0.0319(8) Uani 1 1 d . . .
H19A H 1.0861 0.1981 0.4155 0.038 Uiso 1 1 calc R . .
H19B H 1.0684 0.2500 0.3606 0.038 Uiso 1 1 calc R . .
H19C H 1.1420 0.1920 0.3580 0.038 Uiso 1 1 calc R . .
C20 C 1.18637(17) 0.12381(17) 0.15822(15) 0.0243(7) Uani 1 1 d . . .
C21 C 1.22036(19) 0.05111(18) 0.17957(17) 0.0326(8) Uani 1 1 d . . .
H21A H 1.1792 0.0137 0.1702 0.039 Uiso 1 1 calc R . .
H21B H 1.2306 0.0528 0.2223 0.039 Uiso 1 1 calc R . .
H21C H 1.2730 0.0406 0.1598 0.039 Uiso 1 1 calc R . .
C22 C 1.25088(19) 0.1818(2) 0.17415(18) 0.0379(9) Uani 1 1 d . . .
H22A H 1.2597 0.1831 0.2170 0.045 Uiso 1 1 calc R . .
H22B H 1.2302 0.2284 0.1604 0.045 Uiso 1 1 calc R . .
H22C H 1.3040 0.1709 0.1552 0.045 Uiso 1 1 calc R . .
C23 C 1.1753(2) 0.1202(2) 0.09173(17) 0.0416(9) Uani 1 1 d . . .
H23A H 1.1550 0.1664 0.0769 0.050 Uiso 1 1 calc R . .
H23B H 1.1345 0.0828 0.0814 0.050 Uiso 1 1 calc R . .
H23C H 1.2292 0.1090 0.0740 0.050 Uiso 1 1 calc R . .
C24 C 0.88930(16) 0.21888(15) 0.14915(13) 0.0180(6) Uani 1 1 d . . .
C25 C 0.91075(16) 0.26900(15) 0.10622(13) 0.0182(6) Uani 1 1 d . . .
H25 H 0.9679 0.2833 0.1060 0.022 Uiso 1 1 calc R . .
C26 C 0.89585(17) 0.34807(16) 0.02546(14) 0.0210(6) Uani 1 1 d . . .
C27 C 0.97259(18) 0.33895(17) -0.00169(14) 0.0240(7) Uani 1 1 d . . .
C28 C 1.00507(19) 0.38776(18) -0.04067(15) 0.0285(7) Uani 1 1 d . . .
H28 H 1.0578 0.3802 -0.0583 0.034 Uiso 1 1 calc R . .
C29 C 0.9584(2) 0.44758(17) -0.05297(15) 0.0279(7) Uani 1 1 d . . .
C30 C 0.8810(2) 0.45912(17) -0.02969(15) 0.0293(7) Uani 1 1 d . . .
H30 H 0.8493 0.5004 -0.0400 0.035 Uiso 1 1 calc R . .
C31 C 0.85019(18) 0.40907(16) 0.00931(14) 0.0247(7) Uani 1 1 d . . .
H31 H 0.7965 0.4164 0.0256 0.030 Uiso 1 1 calc R . .
C32 C 0.80875(16) 0.19045(16) 0.15735(13) 0.0191(6) Uani 1 1 d . . .
H32 H 0.8032 0.1548 0.1869 0.023 Uiso 1 1 calc R . .
C33 C 0.66482(17) 0.17116(16) 0.13868(14) 0.0227(7) Uani 1 1 d . . .
C34 C 0.65884(19) 0.09716(18) 0.13817(18) 0.0353(8) Uani 1 1 d . . .
C35 C 0.5848(2) 0.0604(2) 0.14401(19) 0.0428(10) Uani 1 1 d . . .
H35 H 0.5831 0.0096 0.1430 0.051 Uiso 1 1 calc R . .
C36 C 0.5131(2) 0.1005(2) 0.15136(17) 0.0383(9) Uani 1 1 d . . .
C37 C 0.51420(19) 0.1739(2) 0.15250(16) 0.0335(8) Uani 1 1 d . . .
H37 H 0.4641 0.2003 0.1578 0.040 Uiso 1 1 calc R . .
C38 C 0.59001(17) 0.20837(18) 0.14571(15) 0.0272(7) Uani 1 1 d . . .
H38 H 0.5912 0.2592 0.1458 0.033 Uiso 1 1 calc R . .
C39 C 0.72726(16) 0.24926(15) 0.32021(13) 0.0157(6) Uani 1 1 d . . .
C40 C 0.74680(16) 0.31013(15) 0.28774(13) 0.0176(6) Uani 1 1 d . . .
H40 H 0.8046 0.3218 0.2854 0.021 Uiso 1 1 calc R . .
C41 C 0.73099(17) 0.40601(15) 0.22325(14) 0.0198(6) Uani 1 1 d . . .
C42 C 0.69602(18) 0.47401(17) 0.21629(16) 0.0284(8) Uani 1 1 d . . .
C43 C 0.7278(2) 0.52546(17) 0.17991(17) 0.0336(8) Uani 1 1 d . . .
H43 H 0.7018 0.5709 0.1757 0.040 Uiso 1 1 calc R . .
C44 C 0.79866(19) 0.50846(16) 0.14985(15) 0.0251(7) Uani 1 1 d . . .
C45 C 0.83798(18) 0.44354(16) 0.15513(14) 0.0244(7) Uani 1 1 d . . .
H45 H 0.8880 0.4339 0.1346 0.029 Uiso 1 1 calc R . .
C46 C 0.80289(17) 0.39249(16) 0.19118(14) 0.0224(7) Uani 1 1 d . . .
H46 H 0.8286 0.3468 0.1942 0.027 Uiso 1 1 calc R . .
C47 C 0.64722(16) 0.21986(16) 0.32629(13) 0.0183(6) Uani 1 1 d . A .
H47 H 0.6442 0.1748 0.3454 0.022 Uiso 1 1 calc R . .
C48 C 0.50226(17) 0.20591(16) 0.31538(14) 0.0236(7) Uani 1 1 d . A .
C49 C 0.43064(19) 0.2358(2) 0.33946(18) 0.0377(9) Uani 1 1 d DU . .
H49S H 0.4320 0.2830 0.3549 0.045 Uiso 0.313(6) 1 d PR A 2
C50 C 0.3581(2) 0.1969(2) 0.3474(2) 0.0489(11) Uani 1 1 d . A .
H50 H 0.3103 0.2180 0.3646 0.059 Uiso 1 1 calc R . .
C51 C 0.3573(2) 0.1274(2) 0.32982(18) 0.0439(10) Uani 1 1 d . . .
C52 C 0.4244(2) 0.0947(2) 0.30531(17) 0.0409(9) Uani 1 1 d . A .
H52 H 0.4217 0.0461 0.2932 0.049 Uiso 1 1 calc R . .
C53 C 0.4974(2) 0.13474(18) 0.29857(16) 0.0318(8) Uani 1 1 d DU . .
H53 H 0.5452 0.1125 0.2824 0.038 Uiso 0.687(6) 1 d PR A 1
C54 C 0.8312(3) 0.1544(3) -0.0112(2) 0.0596(13) Uani 1 1 d . . .
H54A H 0.8449 0.1365 0.0289 0.072 Uiso 1 1 calc R . .
H54B H 0.8798 0.1816 -0.0258 0.072 Uiso 1 1 calc R . .
C55 C 0.8104(3) 0.0944(3) -0.0512(3) 0.0707(15) Uani 1 1 d . . .
H55A H 0.8311 0.1038 -0.0913 0.085 Uiso 1 1 calc R . .
H55B H 0.8356 0.0493 -0.0364 0.085 Uiso 1 1 calc R . .
C56 C 0.7194(4) 0.0902(3) -0.0517(4) 0.115(3) Uani 1 1 d . . .
H56A H 0.7003 0.0551 -0.0222 0.137 Uiso 1 1 calc R . .
H56B H 0.6977 0.0758 -0.0911 0.137 Uiso 1 1 calc R . .
C57 C 0.6905(3) 0.1620(3) -0.0370(3) 0.0769(18) Uani 1 1 d . . .
H57B H 0.6709 0.1872 -0.0731 0.092 Uiso 1 1 calc R . .
H57A H 0.6433 0.1592 -0.0095 0.092 Uiso 1 1 calc R . .
C58 C 0.64225(18) 0.33841(18) 0.03187(15) 0.0277(7) Uani 1 1 d . . .
H58A H 0.6562 0.3579 -0.0073 0.033 Uiso 1 1 calc R . .
H58B H 0.5929 0.3068 0.0262 0.033 Uiso 1 1 calc R . .
C59 C 0.6169(2) 0.40096(19) 0.07149(18) 0.0379(9) Uani 1 1 d . . .
H59A H 0.6645 0.4337 0.0766 0.046 Uiso 1 1 calc R . .
H59B H 0.6006 0.3826 0.1100 0.046 Uiso 1 1 calc R . .
H59C H 0.5695 0.4265 0.0531 0.046 Uiso 1 1 calc R . .
C60 C 0.5158(2) 0.4727(2) 0.35760(18) 0.0410(9) Uani 1 1 d . A .
H60A H 0.4566 0.4632 0.3671 0.049 Uiso 1 1 calc R . .
H60B H 0.5174 0.5032 0.3220 0.049 Uiso 1 1 calc R . .
C61 C 0.5598(3) 0.5077(3) 0.4077(2) 0.0677(14) Uani 1 1 d . . .
H61A H 0.5201 0.5351 0.4319 0.081 Uiso 1 1 calc R . .
H61B H 0.6038 0.5405 0.3937 0.081 Uiso 1 1 calc R . .
C62 C 0.5973(4) 0.4475(3) 0.4420(2) 0.0762(17) Uani 1 1 d . . .
H62A H 0.6510 0.4620 0.4610 0.091 Uiso 1 1 calc R . .
H62B H 0.5587 0.4310 0.4727 0.091 Uiso 1 1 calc R . .
C63 C 0.6107(4) 0.3910(3) 0.3982(2) 0.088(2) Uani 1 1 d . A .
H63A H 0.6704 0.3894 0.3873 0.105 Uiso 1 1 calc R . .
H63B H 0.5952 0.3438 0.4146 0.105 Uiso 1 1 calc R . .
C64 C 0.4741(2) 0.3714(2) 0.21198(17) 0.0406(9) Uani 1 1 d . . .
H64A H 0.4938 0.4128 0.1889 0.049 Uiso 1 1 calc R . .
H64B H 0.4670 0.3312 0.1839 0.049 Uiso 1 1 calc R . .
C65 C 0.3926(3) 0.3892(5) 0.2319(3) 0.143(4) Uani 1 1 d . . .
H65C H 0.3705 0.3494 0.2551 0.172 Uiso 1 1 calc R . .
H65B H 0.3552 0.3981 0.1979 0.172 Uiso 1 1 calc R . .
H65A H 0.3959 0.4322 0.2565 0.172 Uiso 1 1 calc R . .
C66 C 1.1305(9) 0.3754(5) 0.1998(6) 0.227(8) Uani 1 1 d . . .
H66A H 1.1567 0.4201 0.1858 0.272 Uiso 1 1 calc R . .
H66B H 1.1449 0.3361 0.1726 0.272 Uiso 1 1 calc R . .
C67 C 1.0401(5) 0.3836(4) 0.2028(3) 0.101(2) Uani 1 1 d . . .
H67A H 1.0217 0.4281 0.1828 0.121 Uiso 1 1 calc R . .
H67B H 1.0111 0.3425 0.1838 0.121 Uiso 1 1 calc R . .
C68 C 1.0231(4) 0.3863(4) 0.2622(4) 0.100(2) Uani 1 1 d . . .
H68A H 0.9869 0.3452 0.2720 0.120 Uiso 1 1 calc R . .
H68B H 0.9910 0.4305 0.2699 0.120 Uiso 1 1 calc R . .
C69 C 1.0970(3) 0.3851(3) 0.3013(3) 0.0817(18) Uani 1 1 d . . .
H69A H 1.1112 0.4337 0.3158 0.098 Uiso 1 1 calc R . .
H69B H 1.0887 0.3530 0.3354 0.098 Uiso 1 1 calc R . .
C70 C 0.8856(9) 0.3838(5) 0.4128(6) 0.202(7) Uani 1 1 d . . .
H70A H 0.8797 0.4183 0.3798 0.242 Uiso 1 1 calc R . .
H70B H 0.8634 0.3371 0.3992 0.242 Uiso 1 1 calc R . .
C71 C 0.8422(4) 0.4069(8) 0.4591(5) 0.185(6) Uani 1 1 d . . .
H71A H 0.7961 0.3731 0.4671 0.222 Uiso 1 1 calc R . .
H71B H 0.8172 0.4542 0.4500 0.222 Uiso 1 1 calc R . .
C72 C 0.8972(4) 0.4127(5) 0.5115(4) 0.119(3) Uani 1 1 d . . .
H72A H 0.9012 0.4629 0.5253 0.143 Uiso 1 1 calc R . .
H72B H 0.8768 0.3824 0.5440 0.143 Uiso 1 1 calc R . .
C73 C 0.9781(4) 0.3872(5) 0.4907(4) 0.123(3) Uani 1 1 d . . .
H73A H 1.0225 0.4228 0.4994 0.148 Uiso 1 1 calc R . .
H73B H 0.9935 0.3416 0.5102 0.148 Uiso 1 1 calc R . .
F1 F 1.01736(11) 0.27785(11) 0.00835(9) 0.0361(5) Uani 1 1 d . . .
F2 F 0.98986(12) 0.49756(11) -0.09013(9) 0.0405(5) Uani 1 1 d . . .
F3 F 0.72934(12) 0.05802(11) 0.12864(13) 0.0589(7) Uani 1 1 d . . .
F4 F 0.43949(12) 0.06535(13) 0.15756(12) 0.0592(7) Uani 1 1 d . . .
F5 F 0.62739(13) 0.49086(11) 0.24731(12) 0.0556(7) Uani 1 1 d . . .
F6 F 0.82985(12) 0.55781(9) 0.11172(9) 0.0367(5) Uani 1 1 d . . .
F7 F 0.43256(18) 0.30238(17) 0.36085(18) 0.0550(13) Uani 0.687(6) 1 d PDU A 1
F7S F 0.5625(3) 0.0979(3) 0.2791(3) 0.033(2) Uani 0.313(6) 1 d PDU A 2
F8 F 0.28573(13) 0.08829(15) 0.33714(12) 0.0657(8) Uani 1 1 d . A .
N1 N 0.86081(14) 0.29884(12) 0.06580(11) 0.0189(5) Uani 1 1 d . . .
N2 N 0.74005(13) 0.20901(13) 0.12752(11) 0.0204(5) Uani 1 1 d . . .
N3 N 0.69315(14) 0.35383(12) 0.25957(11) 0.0192(5) Uani 1 1 d . . .
N4 N 0.57502(14) 0.24859(13) 0.30802(12) 0.0208(6) Uani 1 1 d . . .
O1 O 0.88570(11) 0.20754(10) 0.27386(9) 0.0181(4) Uani 1 1 d . . .
O2 O 0.75763(15) 0.19871(14) -0.01075(12) 0.0435(7) Uani 1 1 d . . .
O3 O 0.55990(16) 0.40686(14) 0.34817(11) 0.0437(7) Uani 1 1 d . . .
O4 O 1.1607(5) 0.3579(5) 0.2630(6) 0.241(5) Uani 1 1 d . . .
O5 O 0.9688(7) 0.3771(6) 0.4293(4) 0.243(5) Uani 1 1 d . . .
Zn1 Zn 0.737344(19) 0.279281(19) 0.060055(16) 0.02174(10) Uani 1 1 d . . .
Zn2 Zn 0.566760(19) 0.344726(18) 0.266514(16) 0.02143(10) Uani 1 1 d . A .

loop_
_atom_site_aniso_label
_atom_site_aniso_U_11
_atom_site_aniso_U_22
_atom_site_aniso_U_33
_atom_site_aniso_U_23
_atom_site_aniso_U_13
_atom_site_aniso_U_12
C1 0.0155(13) 0.0147(14) 0.0154(17) 0.0006(11) 0.0001(11) -0.0013(10)
C2 0.0162(13) 0.0122(13) 0.0182(17) 0.0009(11) 0.0012(11) 0.0020(10)
C3 0.0161(13) 0.0200(15) 0.0203(18) 0.0007(12) 0.0029(11) 0.0007(11)
C4 0.0209(14) 0.0189(15) 0.0176(18) -0.0012(12) 0.0007(11) -0.0013(11)
C5 0.0169(13) 0.0207(15) 0.0202(18) 0.0049(12) -0.0016(11) 0.0014(11)
C6 0.0152(13) 0.0146(14) 0.0173(18) -0.0009(11) 0.0024(11) -0.0004(10)
C7 0.0144(13) 0.0224(16) 0.0204(18) 0.0041(12) -0.0011(11) 0.0040(11)
C8 0.0161(13) 0.0174(14) 0.0189(17) 0.0008(12) 0.0006(11) -0.0003(11)
C9 0.0149(13) 0.0245(16) 0.0213(19) 0.0021(12) -0.0015(11) 0.0036(11)
C10 0.0138(13) 0.0215(15) 0.0232(19) -0.0008(12) 0.0021(11) 0.0019(11)
C11 0.0166(13) 0.0225(15) 0.0180(18) 0.0016(12) 0.0012(11) -0.0006(11)
C12 0.0162(13) 0.0164(14) 0.0195(18) -0.0017(12) -0.0002(11) -0.0004(11)
C13 0.0131(12) 0.0142(13) 0.0199(18) -0.0009(11) 0.0032(11) 0.0014(10)
C14 0.0221(15) 0.0331(18) 0.0194(19) 0.0066(13) 0.0019(12) 0.0039(13)
C15 0.061(2) 0.046(2) 0.040(3) 0.0236(19) 0.0213(19) 0.0145(19)
C16 0.0297(17) 0.055(2) 0.022(2) 0.0100(16) 0.0092(14) 0.0077(15)
C17 0.043(2) 0.077(3) 0.018(2) -0.0039(19) 0.0005(16) -0.0135(19)
C18 0.0339(17) 0.0358(19) 0.030(2) 0.0125(15) 0.0096(14) 0.0185(15)
C19 0.0186(15) 0.051(2) 0.026(2) -0.0047(15) -0.0014(13) -0.0073(14)
C20 0.0160(14) 0.0305(17) 0.026(2) -0.0007(14) 0.0035(12) 0.0055(12)
C21 0.0254(16) 0.0329(19) 0.040(2) -0.0009(16) 0.0098(14) 0.0091(14)
C22 0.0177(15) 0.043(2) 0.053(3) -0.0025(18) 0.0107(15) -0.0024(14)
C23 0.0287(17) 0.067(3) 0.030(2) -0.0032(19) 0.0130(15) 0.0134(17)
C24 0.0140(13) 0.0220(15) 0.0180(17) 0.0003(12) 0.0002(11) 0.0023(11)
C25 0.0141(13) 0.0219(15) 0.0186(17) -0.0014(12) 0.0003(11) 0.0020(11)
C26 0.0198(14) 0.0253(16) 0.0178(18) 0.0024(13) -0.0002(11) -0.0014(12)
C27 0.0217(14) 0.0283(17) 0.0221(19) 0.0015(13) 0.0009(12) -0.0001(12)
C28 0.0229(15) 0.040(2) 0.023(2) 0.0016(15) 0.0059(13) -0.0063(14)
C29 0.0356(17) 0.0300(18) 0.0182(19) 0.0042(14) 0.0013(14) -0.0122(14)
C30 0.0341(17) 0.0271(17) 0.026(2) 0.0045(14) -0.0021(14) -0.0016(14)
C31 0.0240(15) 0.0269(17) 0.0233(19) 0.0012(13) 0.0014(13) -0.0025(13)
C32 0.0190(14) 0.0204(15) 0.0179(18) 0.0006(12) 0.0011(11) 0.0015(11)
C33 0.0169(14) 0.0287(17) 0.0226(19) 0.0030(13) 0.0006(12) -0.0023(12)
C34 0.0233(16) 0.0309(19) 0.052(3) -0.0025(17) 0.0026(15) 0.0000(14)
C35 0.0338(19) 0.0304(19) 0.064(3) 0.0003(18) 0.0021(18) -0.0121(15)
C36 0.0241(16) 0.054(2) 0.037(2) 0.0026(18) 0.0013(14) -0.0161(15)
C37 0.0178(15) 0.045(2) 0.038(2) 0.0076(16) 0.0042(14) 0.0013(14)
C38 0.0180(14) 0.0326(18) 0.031(2) 0.0052(14) 0.0007(13) 0.0003(12)
C39 0.0134(13) 0.0156(13) 0.0182(17) 0.0012(11) 0.0002(11) 0.0026(10)
C40 0.0163(13) 0.0177(14) 0.0189(17) 0.0000(12) 0.0035(11) 0.0035(11)
C41 0.0201(13) 0.0168(14) 0.0226(18) 0.0046(12) 0.0018(12) 0.0009(11)
C42 0.0223(15) 0.0221(16) 0.041(2) 0.0060(14) 0.0145(14) 0.0070(12)
C43 0.0328(17) 0.0184(16) 0.050(3) 0.0103(15) 0.0096(16) 0.0067(13)
C44 0.0284(16) 0.0189(15) 0.028(2) 0.0067(13) 0.0032(13) -0.0063(12)
C45 0.0261(15) 0.0206(16) 0.027(2) 0.0015(13) 0.0080(13) 0.0013(12)
C46 0.0238(14) 0.0170(15) 0.027(2) 0.0030(12) 0.0059(12) 0.0048(12)
C47 0.0191(13) 0.0196(14) 0.0161(17) 0.0032(12) 0.0022(11) 0.0024(11)
C48 0.0161(14) 0.0295(17) 0.0252(19) 0.0099(13) -0.0012(12) -0.0021(12)
C49 0.0219(16) 0.040(2) 0.051(3) 0.0119(18) 0.0042(15) 0.0009(14)
C50 0.0171(16) 0.064(3) 0.066(3) 0.018(2) 0.0093(16) -0.0008(16)
C51 0.0231(17) 0.059(3) 0.049(3) 0.020(2) -0.0089(16) -0.0201(17)
C52 0.042(2) 0.043(2) 0.038(2) 0.0058(17) -0.0111(17) -0.0168(17)
C53 0.0294(17) 0.0358(19) 0.030(2) 0.0032(15) -0.0031(14) -0.0070(14)
C54 0.047(2) 0.065(3) 0.066(3) -0.030(2) -0.010(2) 0.025(2)
C55 0.071(3) 0.059(3) 0.082(4) -0.032(3) 0.000(3) 0.021(2)
C56 0.094(4) 0.069(4) 0.179(8) -0.068(4) -0.044(5) 0.014(3)
C57 0.059(3) 0.067(3) 0.103(4) -0.048(3) -0.038(3) 0.014(2)
C58 0.0213(15) 0.0355(18) 0.026(2) 0.0046(14) -0.0031(13) 0.0035(13)
C59 0.0315(18) 0.035(2) 0.047(3) 0.0036(17) 0.0057(16) 0.0088(15)
C60 0.045(2) 0.039(2) 0.040(3) -0.0048(17) 0.0081(17) 0.0168(17)
C61 0.076(3) 0.058(3) 0.068(4) -0.024(3) -0.017(3) 0.016(2)
C62 0.102(4) 0.086(4) 0.039(3) -0.020(3) -0.019(3) 0.038(3)
C63 0.122(4) 0.096(4) 0.042(3) -0.025(3) -0.041(3) 0.073(4)
C64 0.0316(18) 0.053(2) 0.037(2) 0.0044(18) -0.0088(16) 0.0172(16)
C65 0.035(3) 0.343(12) 0.051(4) 0.038(5) 0.004(2) 0.076(5)
C66 0.361(17) 0.120(7) 0.209(13) 0.093(8) 0.221(12) 0.150(9)
C67 0.138(6) 0.090(5) 0.077(5) -0.035(4) 0.035(4) -0.039(4)
C68 0.083(4) 0.081(4) 0.138(7) 0.000(4) 0.036(4) -0.005(3)
C69 0.062(3) 0.088(4) 0.096(5) -0.038(3) 0.013(3) -0.011(3)
C70 0.281(15) 0.084(6) 0.234(14) -0.009(7) -0.135(12) -0.099(8)
C71 0.046(4) 0.360(17) 0.150(9) 0.145(10) 0.028(4) 0.022(6)
C72 0.084(5) 0.164(8) 0.110(7) -0.008(5) 0.033(4) -0.002(5)
C73 0.084(5) 0.197(9) 0.090(6) 0.003(6) 0.024(4) 0.001(5)
F1 0.0291(9) 0.0424(12) 0.0372(13) 0.0119(9) 0.0119(8) 0.0151(8)
F2 0.0467(12) 0.0403(12) 0.0348(13) 0.0137(9) 0.0061(9) -0.0158(9)
F3 0.0314(11) 0.0268(11) 0.119(2) -0.0094(12) 0.0120(12) 0.0040(9)
F4 0.0289(11) 0.0652(16) 0.084(2) 0.0068(14) 0.0070(11) -0.0250(10)
F5 0.0461(12) 0.0337(12) 0.089(2) 0.0254(12) 0.0422(12) 0.0231(9)
F6 0.0435(11) 0.0209(10) 0.0464(14) 0.0131(9) 0.0166(9) -0.0033(8)
F7 0.0351(18) 0.038(2) 0.093(3) 0.0036(18) 0.0325(17) 0.0073(13)
F7S 0.030(3) 0.032(4) 0.038(4) -0.005(3) 0.003(3) -0.002(3)
F8 0.0337(11) 0.0890(19) 0.0738(19) 0.0278(15) -0.0104(11) -0.0361(12)
N1 0.0176(11) 0.0216(13) 0.0174(15) 0.0022(10) 0.0006(10) 0.0009(9)
N2 0.0139(11) 0.0237(13) 0.0237(16) -0.0007(11) 0.0003(10) 0.0005(9)
N3 0.0166(11) 0.0175(12) 0.0238(15) 0.0053(10) 0.0040(10) 0.0036(9)
N4 0.0142(11) 0.0225(13) 0.0256(16) 0.0062(11) -0.0001(10) 0.0008(9)
O1 0.0147(9) 0.0245(11) 0.0152(12) 0.0029(8) 0.0018(8) 0.0078(8)
O2 0.0369(13) 0.0455(15) 0.0476(18) -0.0215(13) -0.0125(12) 0.0132(11)
O3 0.0566(15) 0.0426(15) 0.0314(16) -0.0097(12) -0.0079(12) 0.0283(12)
O4 0.169(7) 0.219(9) 0.338(14) 0.060(9) 0.107(8) 0.042(6)
O5 0.334(11) 0.304(11) 0.092(6) 0.039(6) 0.064(6) 0.201(9)
Zn1 0.01560(16) 0.02660(19) 0.0229(2) 0.00255(15) -0.00160(13) 0.00292(14)
Zn2 0.01564(17) 0.02379(19) 0.0249(2) 0.00603(15) 0.00048(13) 0.00462(13)

loop_
_atom_type_symbol
_atom_type_description
_atom_type_scat_dispersion_real
_atom_type_scat_dispersion_imag
_atom_type_scat_source
C C 0.0033 0.0016 'International Tables Vol C Tables 4.2.6.8 and 6.1.1.4'
H H 0.0000 0.0000 'International Tables Vol C Tables 4.2.6.8 and 6.1.1.4'
F F 0.0171 0.0103 'International Tables Vol C Tables 4.2.6.8 and 6.1.1.4'
N N 0.0061 0.0033 'International Tables Vol C Tables 4.2.6.8 and 6.1.1.4'
O O 0.0106 0.0060 'International Tables Vol C Tables 4.2.6.8 and 6.1.1.4'
Zn Zn 0.2839 1.4301 'International Tables Vol C Tables 4.2.6.8 and 6.1.1.4'

loop_
_geom_angle_atom_site_label_1
_geom_angle_atom_site_label_2
_geom_angle_atom_site_label_3
_geom_angle
O1 C1 C6 122.5(2)
O1 C1 C2 116.3(2)
C6 C1 C2 121.2(3)
C3 C2 C1 117.4(2)
C3 C2 C39 118.5(2)
C1 C2 C39 124.1(3)
C4 C3 C2 123.6(3)
C4 C3 H3 118.2
C2 C3 H3 118.2
C3 C4 C5 116.6(3)
C3 C4 C14 123.4(3)
C5 C4 C14 120.0(3)
C6 C5 C4 123.1(3)
C6 C5 H5 118.5
C4 C5 H5 118.5
C5 C6 C1 118.1(2)
C5 C6 C7 120.2(2)
C1 C6 C7 121.7(3)
C8 C7 C6 110.7(2)
C8 C7 C18 110.5(3)
C6 C7 C18 109.8(2)
C8 C7 C19 108.1(2)
C6 C7 C19 107.9(2)
C18 C7 C19 109.7(3)
C13 C8 C9 117.7(3)
C13 C8 C7 122.4(2)
C9 C8 C7 119.8(2)
C10 C9 C8 123.2(3)
C10 C9 H9 118.4
C8 C9 H9 118.4
C9 C10 C11 116.7(3)
C9 C10 C20 120.8(2)
C11 C10 C20 122.5(3)
C10 C11 C12 122.8(3)
C10 C11 H11 118.6
C12 C11 H11 118.6
C13 C12 C11 117.4(2)
C13 C12 C24 124.0(2)
C11 C12 C24 118.5(3)
C8 C13 C12 122.1(3)
C8 C13 O1 122.0(3)
C12 C13 O1 115.9(2)
C4 C14 C17 109.5(3)
C4 C14 C16 112.0(2)
C17 C14 C16 108.2(3)
C4 C14 C15 109.9(3)
C17 C14 C15 109.6(3)
C16 C14 C15 107.7(3)
C14 C15 H15A 109.5
C14 C15 H15B 109.5
H15A C15 H15B 109.5
C14 C15 H15C 109.5
H15A C15 H15C 109.5
H15B C15 H15C 109.5
C14 C16 H16A 109.5
C14 C16 H16B 109.5
H16A C16 H16B 109.5
C14 C16 H16C 109.5
H16A C16 H16C 109.5
H16B C16 H16C 109.5
C14 C17 H17A 109.5
C14 C17 H17B 109.5
H17A C17 H17B 109.5
C14 C17 H17C 109.5
H17A C17 H17C 109.5
H17B C17 H17C 109.5
C7 C18 H18A 109.5
C7 C18 H18B 109.5
H18A C18 H18B 109.5
C7 C18 H18C 109.5
H18A C18 H18C 109.5
H18B C18 H18C 109.5
C7 C19 H19A 109.5
C7 C19 H19B 109.5
H19A C19 H19B 109.5
C7 C19 H19C 109.5
H19A C19 H19C 109.5
H19B C19 H19C 109.5
C23 C20 C22 109.3(3)
C23 C20 C21 107.9(3)
C22 C20 C21 108.7(3)
C23 C20 C10 112.0(2)
C22 C20 C10 108.4(3)
C21 C20 C10 110.6(3)
C20 C21 H21A 109.5
C20 C21 H21B 109.5
H21A C21 H21B 109.5
C20 C21 H21C 109.5
H21A C21 H21C 109.5
H21B C21 H21C 109.5
C20 C22 H22A 109.5
C20 C22 H22B 109.5
H22A C22 H22B 109.5
C20 C22 H22C 109.5
H22A C22 H22C 109.5
H22B C22 H22C 109.5
C20 C23 H23A 109.5
C20 C23 H23B 109.5
H23A C23 H23B 109.5
C20 C23 H23C 109.5
H23A C23 H23C 109.5
H23B C23 H23C 109.5
C25 C24 C32 125.6(3)
C25 C24 C12 116.6(2)
C32 C24 C12 117.5(3)
N1 C25 C24 127.7(2)
N1 C25 H25 116.2
C24 C25 H25 116.2
C27 C26 C31 116.2(3)
C27 C26 N1 124.6(3)
C31 C26 N1 119.2(3)
F1 C27 C28 117.3(3)
F1 C27 C26 119.4(3)
C28 C27 C26 123.3(3)
C29 C28 C27 117.5(3)
C29 C28 H28 121.3
C27 C28 H28 121.3
F2 C29 C28 118.8(3)
F2 C29 C30 118.5(3)
C28 C29 C30 122.7(3)
C29 C30 C31 118.3(3)
C29 C30 H30 120.8
C31 C30 H30 120.8
C30 C31 C26 121.9(3)
C30 C31 H31 119.0
C26 C31 H31 119.0
N2 C32 C24 125.6(3)
N2 C32 H32 117.2
C24 C32 H32 117.2
C34 C33 C38 116.1(3)
C34 C33 N2 123.6(3)
C38 C33 N2 120.0(3)
F3 C34 C35 117.4(3)
F3 C34 C33 118.7(3)
C35 C34 C33 123.8(3)
C34 C35 C36 117.1(3)
C34 C35 H35 121.5
C36 C35 H35 121.5
F4 C36 C37 119.6(3)
F4 C36 C35 118.1(3)
C37 C36 C35 122.4(3)
C36 C37 C38 118.4(3)
C36 C37 H37 120.8
C38 C37 H37 120.8
C37 C38 C33 122.2(3)
C37 C38 H38 118.9
C33 C38 H38 118.9
C40 C39 C47 126.0(2)
C40 C39 C2 118.1(2)
C47 C39 C2 115.8(2)
N3 C40 C39 127.1(2)
N3 C40 H40 116.4
C39 C40 H40 116.4
C46 C41 C42 115.9(3)
C46 C41 N3 122.9(3)
C42 C41 N3 121.2(3)
F5 C42 C43 117.6(3)
F5 C42 C41 118.7(3)
C43 C42 C41 123.7(3)
C44 C43 C42 117.1(3)
C44 C43 H43 121.4
C42 C43 H43 121.4
F6 C44 C43 118.3(3)
F6 C44 C45 118.8(3)
C43 C44 C45 122.9(3)
C44 C45 C46 118.2(3)
C44 C45 H45 120.9
C46 C45 H45 120.9
C45 C46 C41 122.1(3)
C45 C46 H46 119.0
C41 C46 H46 119.0
N4 C47 C39 126.6(3)
N4 C47 H47 116.7
C39 C47 H47 116.7
C53 C48 C49 116.8(3)
C53 C48 N4 123.2(3)
C49 C48 N4 120.0(3)
F7 C49 C50 117.1(3)
F7 C49 C48 120.2(3)
C50 C49 C48 122.5(4)
F7 C49 H49S 0.3
C50 C49 H49S 117.0
C48 C49 H49S 120.3
C51 C50 C49 117.8(4)
C51 C50 H50 121.1
C49 C50 H50 121.1
C50 C51 C52 123.2(3)
C50 C51 F8 118.4(4)
C52 C51 F8 118.4(4)
C51 C52 C53 117.9(4)
C51 C52 H52 121.0
C53 C52 H52 121.0
F7S C53 C48 123.3(4)
F7S C53 C52 114.7(4)
C48 C53 C52 121.8(3)
F7S C53 H53 5.7
C48 C53 H53 119.1
C52 C53 H53 119.1
O2 C54 C55 105.6(3)
O2 C54 H54A 110.6
C55 C54 H54A 110.6
O2 C54 H54B 110.6
C55 C54 H54B 110.6
H54A C54 H54B 108.7
C56 C55 C54 104.9(4)
C56 C55 H55A 110.8
C54 C55 H55A 110.8
C56 C55 H55B 110.8
C54 C55 H55B 110.8
H55A C55 H55B 108.8
C55 C56 C57 105.6(4)
C55 C56 H56A 110.6
C57 C56 H56A 110.6
C55 C56 H56B 110.6
C57 C56 H56B 110.6
H56A C56 H56B 108.7
O2 C57 C56 107.9(4)
O2 C57 H57B 110.1
C56 C57 H57B 110.1
O2 C57 H57A 110.1
C56 C57 H57A 110.1
H57B C57 H57A 108.4
C59 C58 Zn1 116.6(2)
C59 C58 H58A 108.1
Zn1 C58 H58A 108.1
C59 C58 H58B 108.1
Zn1 C58 H58B 108.1
H58A C58 H58B 107.3
C58 C59 H59A 109.5
C58 C59 H59B 109.5
H59A C59 H59B 109.5
C58 C59 H59C 109.5
H59A C59 H59C 109.5
H59B C59 H59C 109.5
O3 C60 C61 105.6(3)
O3 C60 H60A 110.6
C61 C60 H60A 110.6
O3 C60 H60B 110.6
C61 C60 H60B 110.6
H60A C60 H60B 108.8
C60 C61 C62 104.3(4)
C60 C61 H61A 110.9
C62 C61 H61A 110.9
C60 C61 H61B 110.9
C62 C61 H61B 110.9
H61A C61 H61B 108.9
C63 C62 C61 104.7(4)
C63 C62 H62A 110.8
C61 C62 H62A 110.8
C63 C62 H62B 110.8
C61 C62 H62B 110.8
H62A C62 H62B 108.9
O3 C63 C62 107.6(3)
O3 C63 H63A 110.2
C62 C63 H63A 110.2
O3 C63 H63B 110.2
C62 C63 H63B 110.2
H63A C63 H63B 108.5
C65 C64 Zn2 122.5(3)
C65 C64 H64A 106.7
Zn2 C64 H64A 106.7
C65 C64 H64B 106.7
Zn2 C64 H64B 106.7
H64A C64 H64B 106.6
C64 C65 H65C 109.5
C64 C65 H65B 109.5
H65C C65 H65B 109.5
C64 C65 H65A 109.5
H65C C65 H65A 109.5
H65B C65 H65A 109.5
C67 C66 O4 105.7(7)
C67 C66 H66A 110.6
O4 C66 H66A 110.6
C67 C66 H66B 110.6
O4 C66 H66B 110.6
H66A C66 H66B 108.7
C68 C67 C66 105.4(8)
C68 C67 H67A 110.7
C66 C67 H67A 110.7
C68 C67 H67B 110.7
C66 C67 H67B 110.7
H67A C67 H67B 108.8
C67 C68 C69 114.8(6)
C67 C68 H68A 108.6
C69 C68 H68A 108.6
C67 C68 H68B 108.6
C69 C68 H68B 108.6
H68A C68 H68B 107.5
O4 C69 C68 102.0(7)
O4 C69 H69A 111.4
C68 C69 H69A 111.4
O4 C69 H69B 111.4
C68 C69 H69B 111.4
H69A C69 H69B 109.2
C71 C70 O5 109.0(9)
C71 C70 H70A 109.9
O5 C70 H70A 109.9
C71 C70 H70B 109.9
O5 C70 H70B 109.9
H70A C70 H70B 108.3
C70 C71 C72 110.5(7)
C70 C71 H71A 109.6
C72 C71 H71A 109.6
C70 C71 H71B 109.6
C72 C71 H71B 109.6
H71A C71 H71B 108.1
C73 C72 C71 103.3(7)
C73 C72 H72A 111.1
C71 C72 H72A 111.1
C73 C72 H72B 111.1
C71 C72 H72B 111.1
H72A C72 H72B 109.1
O5 C73 C72 106.8(7)
O5 C73 H73A 110.4
C72 C73 H73A 110.4
O5 C73 H73B 110.4
C72 C73 H73B 110.4
H73A C73 H73B 108.6
C49 F7 H49S 0.8
C53 F7S H53 13.8
C25 N1 C26 118.7(2)
C25 N1 Zn1 122.9(2)
C26 N1 Zn1 118.41(17)
C32 N2 C33 118.2(3)
C32 N2 Zn1 124.3(2)
C33 N2 Zn1 117.08(18)
C40 N3 C41 115.0(2)
C40 N3 Zn2 122.54(19)
C41 N3 Zn2 122.48(18)
C47 N4 C48 116.2(2)
C47 N4 Zn2 123.32(19)
C48 N4 Zn2 120.39(18)
C1 O1 C13 119.2(2)
C57 O2 C54 109.4(3)
C57 O2 Zn1 121.2(3)
C54 O2 Zn1 121.7(2)
C63 O3 C60 109.6(3)
C63 O3 Zn2 122.0(2)
C60 O3 Zn2 127.9(2)
C69 O4 C66 106.0(7)
C70 O5 C73 109.7(8)
C58 Zn1 N1 131.80(12)
C58 Zn1 N2 127.96(12)
N1 Zn1 N2 93.69(9)
C58 Zn1 O2 105.49(12)
N1 Zn1 O2 90.72(9)
N2 Zn1 O2 96.07(10)
C64 Zn2 N4 123.70(14)
C64 Zn2 N3 131.44(14)
N4 Zn2 N3 93.17(9)
C64 Zn2 O3 110.28(13)
N4 Zn2 O3 94.64(10)
N3 Zn2 O3 95.08(10)

loop_
_geom_bond_atom_site_label_1
_geom_bond_atom_site_label_2
_geom_bond_distance
C1 O1 1.383(4)
C1 C6 1.394(4)
C1 C2 1.412(4)
C2 C3 1.391(4)
C2 C39 1.501(4)
C3 C4 1.385(4)
C3 H3 0.9500
C4 C5 1.394(4)
C4 C14 1.530(4)
C5 C6 1.392(4)
C5 H5 0.9500
C6 C7 1.525(4)
C7 C8 1.513(4)
C7 C18 1.542(4)
C7 C19 1.545(4)
C8 C13 1.388(4)
C8 C9 1.400(4)
C9 C10 1.384(4)
C9 H9 0.9500
C10 C11 1.395(4)
C10 C20 1.541(4)
C11 C12 1.406(4)
C11 H11 0.9500
C12 C13 1.394(4)
C12 C24 1.495(4)
C13 O1 1.396(3)
C14 C17 1.532(5)
C14 C16 1.533(4)
C14 C15 1.537(5)
C15 H15A 0.9800
C15 H15B 0.9800
C15 H15C 0.9800
C16 H16A 0.9800
C16 H16B 0.9800
C16 H16C 0.9800
C17 H17A 0.9800
C17 H17B 0.9800
C17 H17C 0.9800
C18 H18A 0.9800
C18 H18B 0.9800
C18 H18C 0.9800
C19 H19A 0.9800
C19 H19B 0.9800
C19 H19C 0.9800
C20 C23 1.517(5)
C20 C22 1.533(4)
C20 C21 1.538(4)
C21 H21A 0.9800
C21 H21B 0.9800
C21 H21C 0.9800
C22 H22A 0.9800
C22 H22B 0.9800
C22 H22C 0.9800
C23 H23A 0.9800
C23 H23B 0.9800
C23 H23C 0.9800
C24 C25 1.400(4)
C24 C32 1.407(4)
C25 N1 1.326(4)
C25 H25 0.9500
C26 C27 1.393(4)
C26 C31 1.398(4)
C26 N1 1.421(4)
C27 F1 1.364(4)
C27 C28 1.380(4)
C28 C29 1.369(5)
C28 H28 0.9500
C29 F2 1.362(4)
C29 C30 1.371(5)
C30 C31 1.386(4)
C30 H30 0.9500
C31 H31 0.9500
C32 N2 1.322(4)
C32 H32 0.9500
C33 C34 1.387(5)
C33 C38 1.394(4)
C33 N2 1.421(4)
C34 F3 1.363(4)
C34 C35 1.376(5)
C35 C36 1.381(5)
C35 H35 0.9500
C36 F4 1.356(4)
C36 C37 1.372(5)
C37 C38 1.382(4)
C37 H37 0.9500
C38 H38 0.9500
C39 C40 1.395(4)
C39 C47 1.400(4)
C40 N3 1.336(4)
C40 H40 0.9500
C41 C46 1.395(4)
C41 C42 1.396(4)
C41 N3 1.420(4)
C42 F5 1.352(3)
C42 C43 1.372(5)
C43 C44 1.370(5)
C43 H43 0.9500
C44 F6 1.366(3)
C44 C45 1.371(4)
C45 C46 1.383(4)
C45 H45 0.9500
C46 H46 0.9500
C47 N4 1.329(3)
C47 H47 0.9500
C48 C53 1.386(5)
C48 C49 1.394(5)
C48 N4 1.422(4)
C49 F7 1.337(5)
C49 C50 1.382(5)
C49 H49S 0.9497
C50 C51 1.360(6)
C50 H50 0.9500
C51 C52 1.361(6)
C51 F8 1.369(4)
C52 C53 1.395(5)
C52 H52 0.9500
C53 F7S 1.330(6)
C53 H53 0.9500
C54 O2 1.438(4)
C54 C55 1.476(6)
C54 H54A 0.9900
C54 H54B 0.9900
C55 C56 1.454(7)
C55 H55A 0.9900
C55 H55B 0.9900
C56 C57 1.459(7)
C56 H56A 0.9900
C56 H56B 0.9900
C57 O2 1.395(5)
C57 H57B 0.9900
C57 H57A 0.9900
C58 C59 1.535(5)
C58 Zn1 1.973(3)
C58 H58A 0.9900
C58 H58B 0.9900
C59 H59A 0.9800
C59 H59B 0.9800
C59 H59C 0.9800
C60 O3 1.436(4)
C60 C61 1.476(6)
C60 H60A 0.9900
C60 H60B 0.9900
C61 C62 1.487(7)
C61 H61A 0.9900
C61 H61B 0.9900
C62 C63 1.470(6)
C62 H62A 0.9900
C62 H62B 0.9900
C63 O3 1.413(5)
C63 H63A 0.9900
C63 H63B 0.9900
C64 C65 1.426(6)
C64 Zn2 1.972(3)
C64 H64A 0.9900
C64 H64B 0.9900
C65 H65C 0.9800
C65 H65B 0.9800
C65 H65A 0.9800
C66 C67 1.453(13)
C66 O4 1.539(15)
C66 H66A 0.9900
C66 H66B 0.9900
C67 C68 1.381(9)
C67 H67A 0.9900
C67 H67B 0.9900
C68 C69 1.461(9)
C68 H68A 0.9900
C68 H68B 0.9900
C69 O4 1.444(9)
C69 H69A 0.9900
C69 H69B 0.9900
C70 C71 1.343(15)
C70 O5 1.378(13)
C70 H70A 0.9900
C70 H70B 0.9900
C71 C72 1.467(12)
C71 H71A 0.9900
C71 H71B 0.9900
C72 C73 1.464(9)
C72 H72A 0.9900
C72 H72B 0.9900
C73 O5 1.410(10)
C73 H73A 0.9900
C73 H73B 0.9900
F7 H49S 0.3875
F7S H53 0.3965
N1 Zn1 2.005(2)
N2 Zn1 2.017(3)
N3 Zn2 2.033(2)
N4 Zn2 2.032(2)
O2 Zn1 2.231(2)
O3 Zn2 2.192(2)

loop_
_geom_torsion_atom_site_label_1
_geom_torsion_atom_site_label_2
_geom_torsion_atom_site_label_3
_geom_torsion_atom_site_label_4
_geom_torsion
O1 C1 C2 C3 176.7(2)
C6 C1 C2 C3 -1.9(4)
O1 C1 C2 C39 -2.4(4)
C6 C1 C2 C39 179.0(3)
C1 C2 C3 C4 -0.1(4)
C39 C2 C3 C4 179.0(3)
C2 C3 C4 C5 2.0(4)
C2 C3 C4 C14 -178.9(3)
C3 C4 C5 C6 -2.1(4)
C14 C4 C5 C6 178.8(3)
C4 C5 C6 C1 0.3(4)
C4 C5 C6 C7 178.5(3)
O1 C1 C6 C5 -176.7(2)
C2 C1 C6 C5 1.8(4)
O1 C1 C6 C7 5.1(4)
C2 C1 C6 C7 -176.4(2)
C5 C6 C7 C8 169.8(2)
C1 C6 C7 C8 -12.0(4)
C5 C6 C7 C18 47.5(4)
C1 C6 C7 C18 -134.3(3)
C5 C6 C7 C19 -72.1(3)
C1 C6 C7 C19 106.1(3)
C6 C7 C8 C13 8.8(4)
C18 C7 C8 C13 130.8(3)
C19 C7 C8 C13 -109.2(3)
C6 C7 C8 C9 -174.7(2)
C18 C7 C8 C9 -52.8(3)
C19 C7 C8 C9 67.3(3)
C13 C8 C9 C10 -0.1(4)
C7 C8 C9 C10 -176.8(3)
C8 C9 C10 C11 -1.8(4)
C8 C9 C10 C20 176.5(3)
C9 C10 C11 C12 1.8(4)
C20 C10 C11 C12 -176.5(3)
C10 C11 C12 C13 0.2(4)
C10 C11 C12 C24 178.3(3)
C9 C8 C13 C12 2.3(4)
C7 C8 C13 C12 178.9(3)
C9 C8 C13 O1 -175.1(2)
C7 C8 C13 O1 1.5(4)
C11 C12 C13 C8 -2.3(4)
C24 C12 C13 C8 179.7(3)
C11 C12 C13 O1 175.2(2)
C24 C12 C13 O1 -2.8(4)
C3 C4 C14 C17 -113.3(3)
C5 C4 C14 C17 65.7(4)
C3 C4 C14 C16 6.6(4)
C5 C4 C14 C16 -174.3(3)
C3 C4 C14 C15 126.3(3)
C5 C4 C14 C15 -54.7(4)
C9 C10 C20 C23 167.2(3)
C11 C10 C20 C23 -14.6(4)
C9 C10 C20 C22 -72.2(4)
C11 C10 C20 C22 106.0(3)
C9 C10 C20 C21 46.9(4)
C11 C10 C20 C21 -135.0(3)
C13 C12 C24 C25 134.3(3)
C11 C12 C24 C25 -43.7(4)
C13 C12 C24 C32 -50.5(4)
C11 C12 C24 C32 131.5(3)
C32 C24 C25 N1 0.0(5)
C12 C24 C25 N1 174.7(3)
C31 C26 C27 F1 -174.8(3)
N1 C26 C27 F1 2.7(5)
C31 C26 C27 C28 2.6(5)
N1 C26 C27 C28 -179.9(3)
F1 C27 C28 C29 177.0(3)
C26 C27 C28 C29 -0.4(5)
C27 C28 C29 F2 178.4(3)
C27 C28 C29 C30 -2.1(5)
F2 C29 C30 C31 -178.3(3)
C28 C29 C30 C31 2.1(5)
C29 C30 C31 C26 0.3(5)
C27 C26 C31 C30 -2.5(5)
N1 C26 C31 C30 179.9(3)
C25 C24 C32 N2 -3.2(5)
C12 C24 C32 N2 -177.9(3)
C38 C33 C34 F3 176.9(3)
N2 C33 C34 F3 2.5(5)
C38 C33 C34 C35 0.1(6)
N2 C33 C34 C35 -174.3(4)
F3 C34 C35 C36 -177.5(4)
C33 C34 C35 C36 -0.7(6)
C34 C35 C36 F4 -179.6(4)
C34 C35 C36 C37 0.4(6)
F4 C36 C37 C38 -179.6(3)
C35 C36 C37 C38 0.3(6)
C36 C37 C38 C33 -1.0(5)
C34 C33 C38 C37 0.8(5)
N2 C33 C38 C37 175.4(3)
C3 C2 C39 C40 129.8(3)
C1 C2 C39 C40 -51.2(4)
C3 C2 C39 C47 -45.8(4)
C1 C2 C39 C47 133.2(3)
C47 C39 C40 N3 4.3(5)
C2 C39 C40 N3 -170.8(3)
C46 C41 C42 F5 -178.5(3)
N3 C41 C42 F5 3.4(5)
C46 C41 C42 C43 1.0(5)
N3 C41 C42 C43 -177.2(3)
F5 C42 C43 C44 178.3(3)
C41 C42 C43 C44 -1.1(6)
C42 C43 C44 F6 177.7(3)
C42 C43 C44 C45 -0.4(5)
F6 C44 C45 C46 -176.2(3)
C43 C44 C45 C46 1.9(5)
C44 C45 C46 C41 -2.0(5)
C42 C41 C46 C45 0.6(5)
N3 C41 C46 C45 178.7(3)
C40 C39 C47 N4 -8.1(5)
C2 C39 C47 N4 167.1(3)
C53 C48 C49 F7 174.9(4)
N4 C48 C49 F7 -6.4(5)
C53 C48 C49 C50 1.0(5)
N4 C48 C49 C50 179.7(3)
F7 C49 C50 C51 -175.3(4)
C48 C49 C50 C51 -1.2(6)
C49 C50 C51 C52 0.4(6)
C49 C50 C51 F8 -179.7(3)
C50 C51 C52 C53 0.5(6)
F8 C51 C52 C53 -179.4(3)
C49 C48 C53 F7S -174.8(5)
N4 C48 C53 F7S 6.5(6)
C49 C48 C53 C52 0.0(5)
N4 C48 C53 C52 -178.7(3)
C51 C52 C53 F7S 174.5(4)
C51 C52 C53 C48 -0.8(5)
O2 C54 C55 C56 -23.4(7)
C54 C55 C56 C57 25.5(7)
C55 C56 C57 O2 -18.4(8)
O3 C60 C61 C62 -27.3(5)
C60 C61 C62 C63 27.9(6)
C61 C62 C63 O3 -18.5(7)
O4 C66 C67 C68 11.6(10)
C66 C67 C68 C69 3.8(9)
C67 C68 C69 O4 -18.2(8)
O5 C70 C71 C72 -3.3(14)
C70 C71 C72 C73 -2.3(13)
C71 C72 C73 O5 6.8(11)
C24 C25 N1 C26 -179.0(3)
C24 C25 N1 Zn1 2.4(4)
C27 C26 N1 C25 41.8(4)
C31 C26 N1 C25 -140.8(3)
C27 C26 N1 Zn1 -139.5(3)
C31 C26 N1 Zn1 37.9(4)
C24 C32 N2 C33 175.6(3)
C24 C32 N2 Zn1 3.4(4)
C34 C33 N2 C32 -50.9(4)
C38 C33 N2 C32 134.9(3)
C34 C33 N2 Zn1 121.8(3)
C38 C33 N2 Zn1 -52.4(4)
C39 C40 N3 C41 -171.6(3)
C39 C40 N3 Zn2 6.9(4)
C46 C41 N3 C40 36.0(4)
C42 C41 N3 C40 -146.0(3)
C46 C41 N3 Zn2 -142.5(2)
C42 C41 N3 Zn2 35.5(4)
C39 C47 N4 C48 175.5(3)
C39 C47 N4 Zn2 -0.3(4)
C53 C48 N4 C47 -48.2(4)
C49 C48 N4 C47 133.1(3)
C53 C48 N4 Zn2 127.7(3)
C49 C48 N4 Zn2 -50.9(4)
C6 C1 O1 C13 6.4(4)
C2 C1 O1 C13 -172.1(2)
C8 C13 O1 C1 -9.8(4)
C12 C13 O1 C1 172.7(2)
C56 C57 O2 C54 3.5(7)
C56 C57 O2 Zn1 -146.4(5)
C55 C54 O2 C57 12.5(6)
C55 C54 O2 Zn1 162.2(3)
C62 C63 O3 C60 1.5(7)
C62 C63 O3 Zn2 173.5(4)
C61 C60 O3 C63 16.4(5)
C61 C60 O3 Zn2 -155.1(3)
C68 C69 O4 C66 23.8(9)
C67 C66 O4 C69 -23.0(11)
C71 C70 O5 C73 7.9(14)
C72 C73 O5 C70 -9.3(12)
C59 C58 Zn1 N1 -72.1(3)
C59 C58 Zn1 N2 71.7(3)
C59 C58 Zn1 O2 -177.5(2)
C25 N1 Zn1 C58 150.6(2)
C26 N1 Zn1 C58 -28.1(3)
C25 N1 Zn1 N2 -1.6(2)
C26 N1 Zn1 N2 179.8(2)
C25 N1 Zn1 O2 -97.7(2)
C26 N1 Zn1 O2 83.6(2)
C32 N2 Zn1 C58 -154.9(2)
C33 N2 Zn1 C58 32.9(3)
C32 N2 Zn1 N1 -1.1(2)
C33 N2 Zn1 N1 -173.3(2)
C32 N2 Zn1 O2 90.0(2)
C33 N2 Zn1 O2 -82.2(2)
C57 O2 Zn1 C58 -45.4(4)
C54 O2 Zn1 C58 168.4(3)
C57 O2 Zn1 N1 -179.4(4)
C54 O2 Zn1 N1 34.3(3)
C57 O2 Zn1 N2 86.8(4)
C54 O2 Zn1 N2 -59.4(3)
C65 C64 Zn2 N4 74.5(6)
C65 C64 Zn2 N3 -152.9(5)
C65 C64 Zn2 O3 -36.0(6)
C47 N4 Zn2 C64 154.3(2)
C48 N4 Zn2 C64 -21.4(3)
C47 N4 Zn2 N3 7.8(2)
C48 N4 Zn2 N3 -167.8(2)
C47 N4 Zn2 O3 -87.6(2)
C48 N4 Zn2 O3 96.8(2)
C40 N3 Zn2 C64 -152.9(3)
C41 N3 Zn2 C64 25.4(3)
C40 N3 Zn2 N4 -10.8(2)
C41 N3 Zn2 N4 167.6(2)
C40 N3 Zn2 O3 84.2(2)
C41 N3 Zn2 O3 -97.4(2)
C63 O3 Zn2 C64 170.2(4)
C60 O3 Zn2 C64 -19.3(3)
C63 O3 Zn2 N4 41.6(4)
C60 O3 Zn2 N4 -147.9(3)
C63 O3 Zn2 N3 -52.0(4)
C60 O3 Zn2 N3 118.5(3)
